data_8104269
loop_
_publ_author_name
'Pauling, L.'
'Sturdivant, J.H.'

_publ_section_title
;
 The crystal structure of brookite
;
_journal_name_full
;
Zeitschrift fuer Kristallographie, Kristallgeometrie, Kristallphysik, 
Kristallchemie (-144,1977)
;
_journal_page_first 239
_journal_page_last 256
_journal_volume 68
_journal_year 1928
_chemical_formula_sum 'O2 Ti'
_chemical_name_systematic 'Ti O2'
_space_group_IT_number 61
_symmetry_space_group_name_Hall '-P 2ac 2ab'
_symmetry_space_group_name_H-M 'P b c a'
_cell_angle_alpha 90
_cell_angle_beta 90
_cell_angle_gamma 90
_cell_formula_units_Z 8
_cell_length_a 9.185
_cell_length_b 5.447
_cell_length_c 5.145
_cell_volume 257.408
_citation_journal_id_ASTM ZEKGAX
_cod_data_source_file Pauling_ZEKGAX_1928_1206.cif
_cod_data_source_block O2Ti1
_cod_original_cell_volume 257.4079
_cod_original_formula_sum 'O2 Ti1'
_cod_database_code 8104269

loop_
_symmetry_equiv_pos_as_xyz
x,y,z
-x+1/2,-y,z+1/2
x+1/2,-y+1/2,-z
-x,y+1/2,-z+1/2
-x,-y,-z
x-1/2,y,-z-1/2
-x-1/2,y-1/2,z
x,-y-1/2,z-1/2

loop_
_atom_site_label
_atom_site_type_symbol
_atom_site_fract_x
_atom_site_fract_y
_atom_site_fract_z
_atom_site_occupancy
_atom_site_U_iso_or_equiv
O2 O-2 0.23 0.105 0.535 1 0.0
O1 O-2 0.01 0.155 0.18 1 0.0
Ti1 Ti+4 0.127 0.113 0.873 1 0.0
